data_7112092
loop_
_publ_author_name
'Dong Liu'
'Hui-Fang Wang'
'Brendan F. Abrahams'
'Jian-Ping Lang'

_publ_section_title
;
 Single-crystal-to-single-crystal transformation of a two-dimensional
 coordination polymer through highly selective [2+2] photodimerization of
 a conjugated dialkene
;
_journal_name_full Chem.Commun.
_journal_page_first 3173
_journal_paper_doi 10.1039/c3cc49749f
_journal_volume 50
_journal_year 2014
_chemical_formula_moiety 'C30 H20 N4 O13 Zn2 '
_chemical_formula_sum 'C30 H20 N4 O13 Zn2'
_chemical_formula_weight 775.28
_chemical_name_systematic
; 
 ? 
;
_space_group_IT_number 2
_symmetry_cell_setting triclinic
_symmetry_space_group_name_Hall '-P 1'
_symmetry_space_group_name_H-M 'P -1'
_atom_sites_solution_hydrogens geom
_atom_sites_solution_primary direct
_atom_sites_solution_secondary difmap
_audit_creation_method SHELXL-97
_cell_angle_alpha 79.53(3)
_cell_angle_beta 74.15(3)
_cell_angle_gamma 89.19(3)
_cell_formula_units_Z 2
_cell_length_a 10.905(2)
_cell_length_b 12.399(3)
_cell_length_c 11.809(2)
_cell_measurement_temperature 223(2)
_cell_volume 1509.4(6)
_computing_cell_refinement 'CrystalClear, Ver. 1.30 (Rigaku/MSC, 2001)'
_computing_data_collection 'CrystalClear, Ver. 1.30 (Rigaku/MSC, 2001)'
_computing_data_reduction 'CrystalStructure, Ver. 3.60 (Rigaku/MSC, 2004)'
_computing_molecular_graphics CrystalMaker
_computing_publication_material 'SHELXTL and PLATON (Spek, 2009)'
_computing_structure_refinement 'SHELXL-97 (Sheldrick, 1997)'
_computing_structure_solution 'SHELXS-97 (Sheldrick, 1990)'
_diffrn_ambient_temperature 223(2)
_diffrn_measured_fraction_theta_full 0.983
_diffrn_measured_fraction_theta_max 0.983
_diffrn_measurement_device_type 'Rigaku MercuryCCD area detector'
_diffrn_measurement_method \w
_diffrn_radiation_monochromator graphite
_diffrn_radiation_source 'fine-focus sealed tube'
_diffrn_radiation_type MoK\a
_diffrn_radiation_wavelength 0.71073
_diffrn_reflns_av_R_equivalents 0.0199
_diffrn_reflns_av_sigmaI/netI 0.0334
_diffrn_reflns_limit_h_max 12
_diffrn_reflns_limit_h_min -12
_diffrn_reflns_limit_k_max 14
_diffrn_reflns_limit_k_min -14
_diffrn_reflns_limit_l_max 14
_diffrn_reflns_limit_l_min -14
_diffrn_reflns_number 8396
_diffrn_reflns_theta_full 25.05
_diffrn_reflns_theta_max 25.05
_diffrn_reflns_theta_min 1.67
_diffrn_standards_decay_% 0
_diffrn_standards_interval_count 0
_diffrn_standards_interval_time 0
_diffrn_standards_number 0
_exptl_absorpt_coefficient_mu 1.667
_exptl_absorpt_correction_T_max 0.6265
_exptl_absorpt_correction_T_min 0.5661
_exptl_absorpt_correction_type multi-scan
_exptl_absorpt_process_details 'Jacobson, R. (1998) Private communication to Rigaku Company, Tokyo, Japan.'
_exptl_crystal_colour yellow
_exptl_crystal_density_diffrn 1.706
_exptl_crystal_density_method 'not measured'
_exptl_crystal_description block
_exptl_crystal_F_000 784
_exptl_crystal_size_max 0.35
_exptl_crystal_size_mid 0.29
_exptl_crystal_size_min 0.28
_refine_diff_density_max 0.756
_refine_diff_density_min -1.004
_refine_diff_density_rms 0.074
_refine_ls_extinction_method none
_refine_ls_goodness_of_fit_ref 1.045
_refine_ls_hydrogen_treatment constr
_refine_ls_matrix_type full
_refine_ls_number_parameters 438
_refine_ls_number_reflns 5248
_refine_ls_number_restraints 24
_refine_ls_restrained_S_all 1.093
_refine_ls_R_factor_all 0.0372
_refine_ls_R_factor_gt 0.0330
_refine_ls_shift/su_max 0.001
_refine_ls_shift/su_mean 0.000
_refine_ls_structure_factor_coef Fsqd
_refine_ls_weighting_details 'calc w=1/[\s^2^(Fo^2^)+(0.0638P)^2^+1.0621P] where P=(Fo^2^+2Fc^2^)/3'
_refine_ls_weighting_scheme calc
_refine_ls_wR_factor_gt 0.0999
_refine_ls_wR_factor_ref 0.1036
_reflns_number_gt 4693
_reflns_number_total 5248
_reflns_threshold_expression >2sigma(I)
_cod_data_source_file c3cc49749f2.cif
_cod_data_source_block 1
_cod_database_code 7112092

loop_
_symmetry_equiv_pos_as_xyz
'x, y, z'
'-x, -y, -z'

loop_
_atom_site_label
_atom_site_type_symbol
_atom_site_fract_x
_atom_site_fract_y
_atom_site_fract_z
_atom_site_U_iso_or_equiv
_atom_site_adp_type
_atom_site_occupancy
_atom_site_symmetry_multiplicity
_atom_site_calc_flag
_atom_site_refinement_flags
Zn1 Zn 0.50364(3) 0.98414(3) 0.75118(3) 0.02756(12) Uani 1 1 d .
Zn2 Zn 0.44937(3) 0.87412(2) 0.54953(3) 0.02407(12) Uani 1 1 d .
N1 N 0.5240(2) 0.1046(2) -0.1625(2) 0.0323(5) Uani 1 1 d .
N2 N 0.4642(2) 0.7264(2) 0.4820(2) 0.0285(5) Uani 1 1 d .
N3 N -0.0955(6) 0.5983(6) 0.9084(7) 0.176(2) Uani 1 1 d U
N4 N 0.9947(3) 0.6414(3) 0.3995(3) 0.0561(9) Uani 1 1 d .
O1 O 0.35397(19) 0.89778(18) 0.85759(18) 0.0338(5) Uani 1 1 d .
O2 O 0.3348(2) 0.79667(17) 0.72418(18) 0.0334(5) Uani 1 1 d .
O3 O -0.0389(5) 0.5468(5) 0.8360(6) 0.176(2) Uani 1 1 d .
O4 O -0.2060(4) 0.5800(5) 0.9615(6) 0.173(3) Uani 1 1 d .
O5 O -0.2000(3) 0.8512(3) 1.2081(3) 0.0815(11) Uani 1 1 d .
O6 O -0.0142(2) 0.9302(2) 1.1943(2) 0.0559(7) Uani 1 1 d .
H1W H -0.0624 0.9501 1.2562 0.071(14) Uiso 1 1 d R
O7 O 0.67434(19) 0.92266(19) 0.72267(19) 0.0362(5) Uani 1 1 d .
O8 O 0.61763(19) 0.83315(19) 0.5980(2) 0.0389(5) Uani 1 1 d .
O9 O 1.1027(3) 0.6180(4) 0.3539(4) 0.1008(15) Uani 1 1 d .
O10 O 0.9028(3) 0.5979(3) 0.3854(4) 0.1029(15) Uani 1 1 d .
O11 O 1.16276(19) 0.97747(19) 0.6433(2) 0.0385(5) Uani 1 1 d .
O12 O 1.28007(18) 0.89300(18) 0.50308(18) 0.0321(5) Uani 1 1 d .
O13 O 0.44425(17) 1.02614(15) 0.60911(17) 0.0248(4) Uani 1 1 d .
H2W H 0.3685 1.0467 0.6342 0.078(15) Uiso 1 1 d R
C1 C 0.6315(3) 0.1671(3) -0.1965(3) 0.0394(7) Uani 1 1 d .
H1 H 0.6979 0.1526 -0.2612 0.047 Uiso 1 1 calc R
C2 C 0.6487(3) 0.2512(3) -0.1410(3) 0.0422(8) Uani 1 1 d .
H2 H 0.7252 0.2939 -0.1683 0.051 Uiso 1 1 calc R
C3 C 0.5530(3) 0.2730(3) -0.0445(3) 0.0349(7) Uani 1 1 d .
C4 C 0.4411(3) 0.2088(3) -0.0106(3) 0.0404(8) Uani 1 1 d .
H4 H 0.3729 0.2220 0.0533 0.048 Uiso 1 1 calc R
C5 C 0.4301(3) 0.1263(3) -0.0706(3) 0.0384(7) Uani 1 1 d .
H5 H 0.3538 0.0834 -0.0464 0.046 Uiso 1 1 calc R
C6 C 0.5734(4) 0.3591(3) 0.0184(3) 0.0431(8) Uani 1 1 d .
H6 H 0.6436 0.4083 -0.0190 0.052 Uiso 1 1 calc R
C7 C 0.5009(4) 0.3733(3) 0.1242(3) 0.0462(9) Uani 1 1 d .
H7 H 0.4297 0.3250 0.1609 0.055 Uiso 1 1 calc R
C8 C 0.5225(4) 0.4568(3) 0.1870(3) 0.0432(8) Uani 1 1 d .
H8 H 0.5952 0.5038 0.1528 0.052 Uiso 1 1 calc R
C9 C 0.4456(4) 0.4710(3) 0.2904(3) 0.0478(9) Uani 1 1 d .
H9 H 0.3762 0.4204 0.3247 0.057 Uiso 1 1 calc R
C10 C 0.4565(3) 0.5568(2) 0.3576(3) 0.0354(7) Uani 1 1 d .
C11 C 0.5606(3) 0.6306(3) 0.3244(3) 0.0370(7) Uani 1 1 d .
H11 H 0.6304 0.6243 0.2589 0.044 Uiso 1 1 calc R
C12 C 0.5606(3) 0.7128(2) 0.3882(3) 0.0312(6) Uani 1 1 d .
H12 H 0.6318 0.7619 0.3648 0.037 Uiso 1 1 calc R
C13 C 0.3666(3) 0.6526(2) 0.5166(3) 0.0321(6) Uani 1 1 d .
H13 H 0.2998 0.6588 0.5846 0.039 Uiso 1 1 calc R
C14 C 0.3595(3) 0.5687(3) 0.4580(3) 0.0371(7) Uani 1 1 d .
H14 H 0.2888 0.5190 0.4857 0.044 Uiso 1 1 calc R
C15 C 0.1642(3) 0.7929(3) 0.8974(3) 0.0348(7) Uani 1 1 d .
C16 C 0.1070(3) 0.8412(3) 0.9947(3) 0.0344(7) Uani 1 1 d .
H16 H 0.1532 0.8941 1.0158 0.041 Uiso 1 1 calc R
C17 C -0.0186(3) 0.8122(3) 1.0619(3) 0.0429(8) Uani 1 1 d .
C18 C -0.0849(4) 0.7323(4) 1.0330(4) 0.0660(12) Uani 1 1 d U
H18 H -0.1695 0.7118 1.0772 0.079 Uiso 1 1 calc R
C19 C -0.0243(4) 0.6830(4) 0.9377(5) 0.0781(14) Uani 1 1 d U
C20 C 0.0982(4) 0.7127(3) 0.8693(4) 0.0564(10) Uani 1 1 d U
H20 H 0.1364 0.6786 0.8041 0.068 Uiso 1 1 calc R
C21 C 0.2953(3) 0.8311(2) 0.8190(3) 0.0291(6) Uani 1 1 d .
C22 C -0.0865(3) 0.8657(3) 1.1631(3) 0.0452(8) Uani 1 1 d .
C23 C 0.8318(3) 0.8309(2) 0.5966(3) 0.0295(6) Uani 1 1 d .
C24 C 0.8509(3) 0.7523(3) 0.5256(3) 0.0347(7) Uani 1 1 d .
H24 H 0.7814 0.7180 0.5118 0.042 Uiso 1 1 calc R
C25 C 0.9743(3) 0.7249(3) 0.4749(3) 0.0353(7) Uani 1 1 d .
C26 C 1.0782(3) 0.7761(3) 0.4894(3) 0.0343(7) Uani 1 1 d .
H26 H 1.1612 0.7573 0.4517 0.041 Uiso 1 1 calc R
C27 C 1.0597(3) 0.8557(2) 0.5599(3) 0.0281(6) Uani 1 1 d .
C28 C 0.9353(3) 0.8815(2) 0.6161(3) 0.0277(6) Uani 1 1 d .
H28 H 0.9216 0.9331 0.6671 0.033 Uiso 1 1 calc R
C29 C 0.6976(3) 0.8649(2) 0.6429(3) 0.0303(6) Uani 1 1 d .
C30 C 1.1750(3) 0.9144(2) 0.5713(3) 0.0284(6) Uani 1 1 d .

loop_
_atom_site_aniso_label
_atom_site_aniso_U_11
_atom_site_aniso_U_22
_atom_site_aniso_U_33
_atom_site_aniso_U_23
_atom_site_aniso_U_13
_atom_site_aniso_U_12
Zn1 0.02042(19) 0.0372(2) 0.0289(2) -0.01953(15) -0.00444(14) -0.00032(13)
Zn2 0.01578(18) 0.0311(2) 0.02779(19) -0.01718(14) -0.00242(13) -0.00143(13)
N1 0.0295(13) 0.0385(13) 0.0334(13) -0.0196(11) -0.0076(11) 0.0016(10)
N2 0.0229(12) 0.0344(13) 0.0308(13) -0.0164(10) -0.0047(10) 0.0001(10)
N3 0.105(3) 0.205(4) 0.210(4) -0.171(3) 0.063(3) -0.089(3)
N4 0.0326(16) 0.070(2) 0.072(2) -0.0497(19) -0.0013(15) -0.0033(15)
O1 0.0251(10) 0.0457(12) 0.0302(11) -0.0160(9) -0.0006(8) -0.0064(9)
O2 0.0299(11) 0.0390(11) 0.0280(11) -0.0141(9) 0.0028(8) -0.0021(9)
O3 0.105(3) 0.205(4) 0.210(4) -0.171(3) 0.063(3) -0.089(3)
O4 0.077(3) 0.204(5) 0.225(6) -0.153(5) 0.057(3) -0.091(3)
O5 0.0389(16) 0.118(3) 0.080(2) -0.063(2) 0.0263(15) -0.0264(16)
O6 0.0295(12) 0.0820(19) 0.0581(16) -0.0465(15) 0.0070(11) -0.0054(12)
O7 0.0204(10) 0.0524(13) 0.0383(12) -0.0203(10) -0.0045(9) 0.0040(9)
O8 0.0190(10) 0.0463(13) 0.0578(14) -0.0219(11) -0.0133(10) 0.0027(9)
O9 0.0392(17) 0.145(3) 0.139(3) -0.114(3) -0.0013(19) 0.0054(19)
O10 0.0498(18) 0.127(3) 0.150(4) -0.109(3) -0.002(2) -0.0203(19)
O11 0.0232(10) 0.0510(13) 0.0474(13) -0.0310(11) -0.0056(9) 0.0049(9)
O12 0.0154(9) 0.0502(12) 0.0334(11) -0.0214(10) -0.0025(8) 0.0002(8)
O13 0.0159(9) 0.0335(10) 0.0267(9) -0.0169(8) -0.0012(7) -0.0004(8)
C1 0.0371(17) 0.0459(18) 0.0355(17) -0.0192(14) -0.0026(14) -0.0072(14)
C2 0.0411(18) 0.0454(19) 0.0426(18) -0.0190(15) -0.0084(15) -0.0085(15)
C3 0.0442(18) 0.0347(16) 0.0323(16) -0.0154(13) -0.0156(14) 0.0050(14)
C4 0.0454(19) 0.0427(18) 0.0352(17) -0.0227(14) -0.0043(14) 0.0005(15)
C5 0.0348(17) 0.0461(18) 0.0364(17) -0.0208(14) -0.0043(13) -0.0026(14)
C6 0.057(2) 0.0364(17) 0.0455(19) -0.0219(15) -0.0209(17) 0.0026(15)
C7 0.072(3) 0.0327(17) 0.0401(19) -0.0151(14) -0.0199(18) -0.0030(16)
C8 0.065(2) 0.0329(16) 0.0402(18) -0.0196(14) -0.0194(17) 0.0028(15)
C9 0.067(2) 0.0362(18) 0.0417(19) -0.0163(15) -0.0118(17) -0.0128(17)
C10 0.0473(19) 0.0303(15) 0.0326(16) -0.0143(13) -0.0119(14) 0.0007(13)
C11 0.0418(18) 0.0360(16) 0.0327(16) -0.0180(13) -0.0020(13) -0.0001(14)
C12 0.0257(15) 0.0333(15) 0.0345(16) -0.0170(13) -0.0010(12) -0.0007(12)
C13 0.0261(15) 0.0364(16) 0.0328(15) -0.0142(13) -0.0010(12) -0.0036(12)
C14 0.0352(17) 0.0368(16) 0.0406(17) -0.0132(14) -0.0084(14) -0.0087(13)
C15 0.0304(16) 0.0394(16) 0.0310(15) -0.0111(13) 0.0009(12) -0.0057(13)
C16 0.0282(15) 0.0416(17) 0.0321(16) -0.0114(13) -0.0028(12) -0.0042(13)
C17 0.0319(17) 0.051(2) 0.0396(18) -0.0174(16) 0.0063(14) -0.0088(15)
C18 0.040(2) 0.084(3) 0.064(3) -0.036(2) 0.0194(18) -0.029(2)
C19 0.052(2) 0.091(3) 0.085(3) -0.058(2) 0.022(2) -0.039(2)
C20 0.044(2) 0.067(2) 0.054(2) -0.0364(19) 0.0110(17) -0.0169(18)
C21 0.0226(14) 0.0345(15) 0.0287(15) -0.0100(12) -0.0018(11) 0.0028(12)
C22 0.0310(18) 0.059(2) 0.0381(18) -0.0162(16) 0.0077(14) -0.0090(16)
C23 0.0198(14) 0.0364(15) 0.0323(15) -0.0094(12) -0.0051(11) -0.0009(11)
C24 0.0202(14) 0.0430(17) 0.0424(17) -0.0149(14) -0.0063(12) -0.0048(12)
C25 0.0251(15) 0.0412(17) 0.0419(17) -0.0234(14) -0.0024(13) -0.0014(13)
C26 0.0187(14) 0.0462(18) 0.0394(17) -0.0191(14) -0.0031(12) 0.0026(12)
C27 0.0181(13) 0.0375(15) 0.0292(14) -0.0099(12) -0.0046(11) 0.0011(11)
C28 0.0190(14) 0.0356(15) 0.0302(14) -0.0125(12) -0.0055(11) 0.0025(11)
C29 0.0184(14) 0.0360(15) 0.0358(16) -0.0087(13) -0.0048(12) -0.0011(11)
C30 0.0189(13) 0.0364(15) 0.0319(15) -0.0121(13) -0.0065(11) 0.0019(11)

loop_
_atom_type_symbol
_atom_type_description
_atom_type_scat_dispersion_real
_atom_type_scat_dispersion_imag
_atom_type_scat_source
C C 0.0033 0.0016 'International Tables Vol C Tables 4.2.6.8 and 6.1.1.4'
H H 0.0000 0.0000 'International Tables Vol C Tables 4.2.6.8 and 6.1.1.4'
N N 0.0061 0.0033 'International Tables Vol C Tables 4.2.6.8 and 6.1.1.4'
O O 0.0106 0.0060 'International Tables Vol C Tables 4.2.6.8 and 6.1.1.4'
Zn Zn 0.2839 1.4301 'International Tables Vol C Tables 4.2.6.8 and 6.1.1.4'

loop_
_geom_angle_atom_site_label_1
_geom_angle_atom_site_label_2
_geom_angle_atom_site_label_3
_geom_angle
_geom_angle_site_symmetry_1
_geom_angle_site_symmetry_3
O13 Zn1 O1 99.69(9) . .
O13 Zn1 O7 114.92(9) . .
O1 Zn1 O7 120.87(10) . .
O13 Zn1 N1 116.43(10) . 1_566
O1 Zn1 N1 104.08(10) . 1_566
O7 Zn1 N1 101.23(10) . 1_566
O13 Zn1 Zn2 41.60(6) . .
O1 Zn1 Zn2 85.47(6) . .
O7 Zn1 Zn2 90.30(7) . .
N1 Zn1 Zn2 157.91(8) 1_566 .
O12 Zn2 O8 172.59(9) 1_455 .
O12 Zn2 O13 93.78(8) 1_455 2_676
O8 Zn2 O13 90.05(9) . 2_676
O12 Zn2 N2 86.27(9) 1_455 .
O8 Zn2 N2 87.00(9) . .
O13 Zn2 N2 96.51(9) 2_676 .
O12 Zn2 O13 95.18(8) 1_455 .
O8 Zn2 O13 91.72(8) . .
O13 Zn2 O13 80.35(8) 2_676 .
N2 Zn2 O13 176.61(8) . .
O12 Zn2 O2 86.10(9) 1_455 .
O8 Zn2 O2 91.18(9) . .
O13 Zn2 O2 170.43(7) 2_676 .
N2 Zn2 O2 93.04(9) . .
O13 Zn2 O2 90.12(8) . .
O12 Zn2 Zn1 122.05(6) 1_455 .
O8 Zn2 Zn1 62.93(7) . .
O13 Zn2 Zn1 103.46(5) 2_676 .
N2 Zn2 Zn1 143.39(7) . .
O13 Zn2 Zn1 37.39(6) . .
O2 Zn2 Zn1 68.81(6) . .
C5 N1 C1 118.0(3) . .
C5 N1 Zn1 121.2(2) . 1_544
C1 N1 Zn1 120.8(2) . 1_544
C12 N2 C13 117.2(3) . .
C12 N2 Zn2 120.8(2) . .
C13 N2 Zn2 120.81(19) . .
O3 N3 O4 122.9(5) . .
O3 N3 C19 117.9(5) . .
O4 N3 C19 119.2(5) . .
O9 N4 O10 122.4(3) . .
O9 N4 C25 118.9(3) . .
O10 N4 C25 118.7(3) . .
C21 O1 Zn1 120.71(18) . .
C21 O2 Zn2 131.80(19) . .
C22 O6 H1W 104.5 . .
C29 O7 Zn1 113.55(18) . .
C29 O8 Zn2 144.0(2) . .
C30 O12 Zn2 125.07(19) . 1_655
Zn1 O13 Zn2 124.02(9) . 2_676
Zn1 O13 Zn2 101.01(9) . .
Zn2 O13 Zn2 99.65(8) 2_676 .
Zn1 O13 H2W 105.4 . .
Zn2 O13 H2W 113.5 2_676 .
Zn2 O13 H2W 112.3 . .
N1 C1 C2 122.7(3) . .
N1 C1 H1 118.6 . .
C2 C1 H1 118.6 . .
C1 C2 C3 119.7(3) . .
C1 C2 H2 120.2 . .
C3 C2 H2 120.2 . .
C2 C3 C4 117.3(3) . .
C2 C3 C6 119.8(3) . .
C4 C3 C6 122.9(3) . .
C5 C4 C3 119.9(3) . .
C5 C4 H4 120.1 . .
C3 C4 H4 120.1 . .
N1 C5 C4 122.4(3) . .
N1 C5 H5 118.8 . .
C4 C5 H5 118.8 . .
C7 C6 C3 125.1(3) . .
C7 C6 H6 117.4 . .
C3 C6 H6 117.4 . .
C6 C7 C8 125.0(4) . .
C6 C7 H7 117.5 . .
C8 C7 H7 117.5 . .
C9 C8 C7 123.3(4) . .
C9 C8 H8 118.3 . .
C7 C8 H8 118.3 . .
C8 C9 C10 127.1(3) . .
C8 C9 H9 116.5 . .
C10 C9 H9 116.5 . .
C14 C10 C11 116.9(3) . .
C14 C10 C9 120.2(3) . .
C11 C10 C9 123.0(3) . .
C12 C11 C10 119.5(3) . .
C12 C11 H11 120.2 . .
C10 C11 H11 120.2 . .
N2 C12 C11 123.1(3) . .
N2 C12 H12 118.5 . .
C11 C12 H12 118.5 . .
N2 C13 C14 123.1(3) . .
N2 C13 H13 118.4 . .
C14 C13 H13 118.4 . .
C13 C14 C10 120.1(3) . .
C13 C14 H14 120.0 . .
C10 C14 H14 120.0 . .
C20 C15 C16 119.6(3) . .
C20 C15 C21 119.8(3) . .
C16 C15 C21 120.6(3) . .
C15 C16 C17 120.8(3) . .
C15 C16 H16 119.6 . .
C17 C16 H16 119.6 . .
C18 C17 C16 119.5(3) . .
C18 C17 C22 117.6(3) . .
C16 C17 C22 122.8(3) . .
C17 C18 C19 118.6(3) . .
C17 C18 H18 120.7 . .
C19 C18 H18 120.7 . .
C20 C19 C18 122.3(4) . .
C20 C19 N3 119.7(4) . .
C18 C19 N3 118.0(4) . .
C15 C20 C19 119.2(3) . .
C15 C20 H20 120.4 . .
C19 C20 H20 120.4 . .
O2 C21 O1 126.5(3) . .
O2 C21 C15 118.0(3) . .
O1 C21 C15 115.5(3) . .
O5 C22 O6 124.4(3) . .
O5 C22 C17 121.4(3) . .
O6 C22 C17 114.1(3) . .
C24 C23 C28 120.3(3) . .
C24 C23 C29 117.4(3) . .
C28 C23 C29 122.2(3) . .
C23 C24 C25 118.6(3) . .
C23 C24 H24 120.7 . .
C25 C24 H24 120.7 . .
C26 C25 C24 122.2(3) . .
C26 C25 N4 119.0(3) . .
C24 C25 N4 118.7(3) . .
C25 C26 C27 119.4(3) . .
C25 C26 H26 120.3 . .
C27 C26 H26 120.3 . .
C26 C27 C28 119.3(3) . .
C26 C27 C30 118.8(2) . .
C28 C27 C30 121.9(3) . .
C23 C28 C27 120.1(3) . .
C23 C28 H28 119.9 . .
C27 C28 H28 119.9 . .
O8 C29 O7 125.0(3) . .
O8 C29 C23 116.3(3) . .
O7 C29 C23 118.6(3) . .
O11 C30 O12 124.8(3) . .
O11 C30 C27 120.4(3) . .
O12 C30 C27 114.7(2) . .

loop_
_geom_bond_atom_site_label_1
_geom_bond_atom_site_label_2
_geom_bond_distance
_geom_bond_site_symmetry_2
Zn1 O13 1.942(2) .
Zn1 O1 1.957(2) .
Zn1 O7 1.967(2) .
Zn1 N1 2.001(3) 1_566
Zn1 Zn2 3.1393(9) .
Zn2 O12 2.064(2) 1_455
Zn2 O8 2.096(2) .
Zn2 O13 2.096(2) 2_676
Zn2 N2 2.114(2) .
Zn2 O13 2.1233(19) .
Zn2 O2 2.155(2) .
N1 C5 1.337(4) .
N1 C1 1.339(4) .
N1 Zn1 2.001(3) 1_544
N2 C12 1.337(4) .
N2 C13 1.338(4) .
N3 O3 1.190(6) .
N3 O4 1.201(6) .
N3 C19 1.458(6) .
N4 O9 1.209(4) .
N4 O10 1.210(4) .
N4 C25 1.460(4) .
O1 C21 1.269(4) .
O2 C21 1.236(3) .
O5 C22 1.208(4) .
O6 C22 1.296(4) .
O6 H1W 0.8500 .
O7 C29 1.255(4) .
O8 C29 1.239(4) .
O11 C30 1.237(4) .
O12 C30 1.263(3) .
O12 Zn2 2.064(2) 1_655
O13 Zn2 2.097(2) 2_676
O13 H2W 0.8500 .
C1 C2 1.369(5) .
C1 H1 0.9400 .
C2 C3 1.384(5) .
C2 H2 0.9400 .
C3 C4 1.389(5) .
C3 C6 1.458(4) .
C4 C5 1.370(4) .
C4 H4 0.9400 .
C5 H5 0.9400 .
C6 C7 1.324(5) .
C6 H6 0.9400 .
C7 C8 1.436(5) .
C7 H7 0.9400 .
C8 C9 1.319(5) .
C8 H8 0.9400 .
C9 C10 1.461(4) .
C9 H9 0.9400 .
C10 C14 1.386(5) .
C10 C11 1.392(5) .
C11 C12 1.373(4) .
C11 H11 0.9400 .
C12 H12 0.9400 .
C13 C14 1.364(4) .
C13 H13 0.9400 .
C14 H14 0.9400 .
C15 C20 1.374(5) .
C15 C16 1.384(4) .
C15 C21 1.504(4) .
C16 C17 1.397(4) .
C16 H16 0.9400 .
C17 C18 1.378(5) .
C17 C22 1.485(5) .
C18 C19 1.382(6) .
C18 H18 0.9400 .
C19 C20 1.375(5) .
C20 H20 0.9400 .
C23 C24 1.375(4) .
C23 C28 1.391(4) .
C23 C29 1.499(4) .
C24 C25 1.380(4) .
C24 H24 0.9400 .
C25 C26 1.373(4) .
C26 C27 1.381(4) .
C26 H26 0.9400 .
C27 C28 1.398(4) .
C27 C30 1.511(4) .
C28 H28 0.9400 .
